data_7044454
loop_
_publ_author_name
'Rosca, Sorin-Claudiu'
'Dorcet, Vincent'
'Roisnel, Thierry'
'Carpentier, Jean-Francois'
'Sarazin, Yann'

_publ_section_title
;
 Tethered cationic alkaline earth - olefin complexes
;
_journal_name_full 'Dalton Trans.'
_journal_paper_doi 10.1039/C7DT03300A
_journal_year 2017
_chemical_compound_source 'synthesis as described'
_chemical_formula_moiety 'C30 H60 Ca2 F12 N4 O4 Si4'
_chemical_formula_sum 'C30 H60 Ca2 F12 N4 O4 Si4'
_chemical_formula_weight 961.34
_chemical_name_systematic
;
 ?
;
_space_group_crystal_system monoclinic
_space_group_IT_number 14
_space_group_name_Hall '-P 2yn'
_space_group_name_H-M_alt 'P 1 21/n 1'
_symmetry_space_group_name_Hall '-P 2yn'
_symmetry_space_group_name_H-M 'P 1 21/n 1'
_atom_sites_solution_hydrogens mixed
_audit_update_record
;
2017-08-25 deposited with the CCDC.
2017-10-09 downloaded from the CCDC.
;
_cell_angle_alpha 90
_cell_angle_beta 102.7440(10)
_cell_angle_gamma 90
_cell_formula_units_Z 2
_cell_length_a 10.4222(3)
_cell_length_b 16.7411(6)
_cell_length_c 14.0517(5)
_cell_measurement_reflns_used 7833
_cell_measurement_temperature 150(2)
_cell_measurement_theta_max 27.50
_cell_measurement_theta_min 2.43
_cell_measurement_wavelength 0.71073
_cell_volume 2391.33(14)
_computing_cell_refinement 'Bruker APEX2 (Bruker, 2014)'
_computing_data_collection 'Bruker APEX2 (Bruker, 2014)'
_computing_data_reduction 'Bruker APEX2 (Bruker, 2014)'
_computing_molecular_graphics 'SXGRAPH (Farrugia, 1999), Mercury (CSD, 2016)'
_computing_publication_material 'CRYSCALC (T. Roisnel, local program, 2017)'
_computing_structure_refinement 'SHELXL-2016/6 (Sheldrick, 2016)'
_computing_structure_solution 'SHELXT (Sheldrick, 2015)'
_diffrn_ambient_temperature 150(2)
_diffrn_detector 'CCD plate'
_diffrn_measured_fraction_theta_full 0.995
_diffrn_measured_fraction_theta_max 0.995
_diffrn_measurement_device_type 'APEXII, Bruker-AXS'
_diffrn_measurement_method 'CCD rotation images, thin slices'
_diffrn_radiation_monochromator graphite
_diffrn_radiation_probe x-ray
_diffrn_radiation_source 'fine-focus sealed tube'
_diffrn_radiation_type MoK\a
_diffrn_radiation_wavelength 0.71073
_diffrn_reflns_av_R_equivalents 0.0418
_diffrn_reflns_av_unetI/netI 0.0333
_diffrn_reflns_limit_h_max 13
_diffrn_reflns_limit_h_min -12
_diffrn_reflns_limit_k_max 21
_diffrn_reflns_limit_k_min -21
_diffrn_reflns_limit_l_max 18
_diffrn_reflns_limit_l_min -18
_diffrn_reflns_number 22661
_diffrn_reflns_theta_full 25.242
_diffrn_reflns_theta_max 27.480
_diffrn_reflns_theta_min 2.973
_exptl_absorpt_coefficient_mu 0.421
_exptl_absorpt_correction_T_max 0.900
_exptl_absorpt_correction_T_min 0.710
_exptl_absorpt_correction_type multi-scan
_exptl_absorpt_process_details
;
  [Sheldrick, G.M. (2014). SADABS Bruker AXS Inc., Madison, Wisconsin, USA]
;
_exptl_crystal_colour colourless
_exptl_crystal_density_diffrn 1.335
_exptl_crystal_description prism
_exptl_crystal_F_000 1008
_exptl_crystal_size_max 0.600
_exptl_crystal_size_mid 0.400
_exptl_crystal_size_min 0.250
_refine_diff_density_max 0.325
_refine_diff_density_min -0.549
_refine_diff_density_rms 0.058
_refine_ls_extinction_method none
_refine_ls_goodness_of_fit_ref 1.052
_refine_ls_hydrogen_treatment mixed
_refine_ls_matrix_type full
_refine_ls_number_parameters 289
_refine_ls_number_reflns 5457
_refine_ls_number_restraints 1
_refine_ls_restrained_S_all 1.052
_refine_ls_R_factor_all 0.0743
_refine_ls_R_factor_gt 0.0489
_refine_ls_shift/su_max 0.007
_refine_ls_shift/su_mean 0.000
_refine_ls_structure_factor_coef Fsqd
_refine_ls_weighting_details 'w=1/[\s^2^(Fo^2^)+(0.0441P)^2^+2.5066P] where P=(Fo^2^+2Fc^2^)/3'
_refine_ls_weighting_scheme calc
_refine_ls_wR_factor_gt 0.1100
_refine_ls_wR_factor_ref 0.1255
_reflns_Friedel_coverage 0.000
_reflns_number_gt 4086
_reflns_number_total 5457
_reflns_threshold_expression >2sigma(I)
_cod_data_source_file c7dt03300a2.cif
_cod_data_source_block SR684
_cod_database_code 7044454

loop_
_space_group_symop_operation_xyz
'x, y, z'
'-x+1/2, y+1/2, -z+1/2'
'-x, -y, -z'
'x-1/2, -y-1/2, z-1/2'

loop_
_atom_site_label
_atom_site_type_symbol
_atom_site_fract_x
_atom_site_fract_y
_atom_site_fract_z
_atom_site_U_iso_or_equiv
_atom_site_adp_type
_atom_site_occupancy
_atom_site_site_symmetry_order
_atom_site_calc_flag
_atom_site_refinement_flags_posn
_atom_site_refinement_flags_adp
_atom_site_refinement_flags_occupancy
_atom_site_disorder_assembly
_atom_site_disorder_group
Ca1 Ca 0.47763(4) 0.48609(3) 0.36787(3) 0.02644(12) Uani 1 1 d . . . . .
N1 N 0.5630(2) 0.40068(14) 0.26933(18) 0.0444(6) Uani 1 1 d . . . . .
N2 N 0.7763(2) 0.50753(14) 0.68235(16) 0.0393(5) Uani 1 1 d . . . . .
O1 O 0.62350(14) 0.53472(9) 0.50181(12) 0.0289(4) Uani 1 1 d . . . . .
Si1 Si 0.65084(8) 0.32501(5) 0.32923(7) 0.0467(2) Uani 1 1 d . . . . .
Si2 Si 0.54050(11) 0.42493(7) 0.15074(8) 0.0678(3) Uani 1 1 d . . . . .
C1 C 0.8256(3) 0.3191(2) 0.3165(3) 0.0741(11) Uani 1 1 d . . . . .
H1A H 0.828243 0.297143 0.252314 0.111 Uiso 1 1 calc R U . . .
H1B H 0.875633 0.284344 0.367599 0.111 Uiso 1 1 calc R U . . .
H1C H 0.864425 0.372667 0.322960 0.111 Uiso 1 1 calc R U . . .
C2 C 0.5807(4) 0.2234(2) 0.2968(3) 0.0673(10) Uani 1 1 d . . . . .
H2A H 0.490614 0.221286 0.306693 0.101 Uiso 1 1 calc R U . . .
H2B H 0.634751 0.183445 0.338352 0.101 Uiso 1 1 calc R U . . .
H2C H 0.580008 0.212092 0.228215 0.101 Uiso 1 1 calc R U . . .
C3 C 0.4715(5) 0.3441(3) 0.0628(3) 0.1066(18) Uani 1 1 d . . . . .
H3A H 0.538834 0.303150 0.063004 0.160 Uiso 1 1 calc R U . . .
H3B H 0.444024 0.366655 -0.002926 0.160 Uiso 1 1 calc R U . . .
H3C H 0.395392 0.319897 0.082013 0.160 Uiso 1 1 calc R U . . .
C4 C 0.6903(6) 0.4645(4) 0.1146(4) 0.133(2) Uani 1 1 d . . . . .
H4A H 0.722920 0.511319 0.154514 0.200 Uiso 1 1 calc R U . . .
H4B H 0.668060 0.479887 0.045572 0.200 Uiso 1 1 calc R U . . .
H4C H 0.758461 0.423157 0.124594 0.200 Uiso 1 1 calc R U . . .
C11 C 0.7379(2) 0.57799(14) 0.51941(19) 0.0312(5) Uani 1 1 d . . . . .
C12 C 0.8075(2) 0.56583(17) 0.4350(2) 0.0404(6) Uani 1 1 d . . . . .
C13 C 0.7009(3) 0.66620(17) 0.5252(2) 0.0457(7) Uani 1 1 d . . . . .
C14 C 0.8378(3) 0.5548(2) 0.6157(2) 0.0481(7) Uani 1 1 d . . . . .
H14A H 0.910606 0.523609 0.599182 0.058 Uiso 1 1 calc R U . . .
H14B H 0.875796 0.604162 0.649387 0.058 Uiso 1 1 calc R U . . .
C15 C 0.7919(3) 0.42198(18) 0.6599(3) 0.0519(8) Uani 1 1 d . . . . .
H15A H 0.886904 0.409341 0.671624 0.062 Uiso 1 1 calc R U . . .
H15B H 0.753343 0.412732 0.589813 0.062 Uiso 1 1 calc R U . . .
C16 C 0.7283(3) 0.36637(19) 0.7191(3) 0.0592(9) Uani 1 1 d . . . . .
H16A H 0.727546 0.311458 0.692832 0.071 Uiso 1 1 calc R U . . .
H16B H 0.779088 0.365852 0.787544 0.071 Uiso 1 1 calc R U . . .
O17 O 0.59718(17) 0.39201(11) 0.71571(14) 0.0429(5) Uani 1 1 d . . . . .
C18 C 0.5355(3) 0.3426(2) 0.7764(3) 0.0675(10) Uani 1 1 d . . . . .
H18A H 0.532484 0.287256 0.753322 0.101 Uiso 1 1 calc R U . . .
H18B H 0.445750 0.361700 0.773295 0.101 Uiso 1 1 calc R U . . .
H18C H 0.586101 0.345197 0.843954 0.101 Uiso 1 1 calc R U . . .
C19A C 0.8482(5) 0.5190(3) 0.7816(4) 0.0466(11) Uani 0.705(6) 1 d . . P A 1
H19A H 0.942722 0.508309 0.785805 0.056 Uiso 0.705(6) 1 calc R U P A 1
H19B H 0.816370 0.480527 0.824647 0.056 Uiso 0.705(6) 1 calc R U P A 1
C20A C 0.8318(5) 0.6028(3) 0.8162(3) 0.0596(14) Uani 0.705(6) 1 d . . P A 1
H20A H 0.879911 0.640676 0.782642 0.072 Uiso 0.705(6) 1 calc R U P A 1
H20B H 0.737555 0.617612 0.800153 0.072 Uiso 0.705(6) 1 calc R U P A 1
C21A C 0.8843(7) 0.6080(5) 0.9247(4) 0.089(2) Uani 0.705(6) 1 d . . P A 1
H21A H 0.824794 0.595172 0.964836 0.107 Uiso 0.705(6) 1 calc R U P A 1
C22A C 1.0122(9) 0.6299(6) 0.9726(11) 0.113(3) Uani 0.705(6) 1 d . . P A 1
H22A H 1.075390 0.643335 0.935761 0.135 Uiso 0.705(6) 1 calc R U P A 1
H22B H 1.035601 0.631380 1.041860 0.135 Uiso 0.705(6) 1 calc R U P A 1
C19B C 0.8048(13) 0.5425(9) 0.7950(10) 0.0466(11) Uani 0.295(6) 1 d . . P A 2
H19C H 0.777812 0.599295 0.793665 0.056 Uiso 0.295(6) 1 calc R U P A 2
H19D H 0.751526 0.512346 0.833005 0.056 Uiso 0.295(6) 1 calc R U P A 2
C20B C 0.9502(10) 0.5355(8) 0.8447(8) 0.061(3) Uani 0.295(6) 1 d . . P A 2
H20C H 1.003824 0.567488 0.808705 0.073 Uiso 0.295(6) 1 calc R U P A 2
H20D H 0.978537 0.479067 0.844711 0.073 Uiso 0.295(6) 1 calc R U P A 2
C21B C 0.9705(15) 0.5663(10) 0.9509(12) 0.081(5) Uani 0.295(6) 1 d D . P A 2
H21B H 0.993879 0.530078 1.003998 0.097 Uiso 0.295(6) 1 calc R U P A 2
C22B C 0.954(3) 0.6471(12) 0.968(3) 0.113(3) Uani 0.295(6) 1 d D . P A 2
H22C H 0.930972 0.683221 0.915349 0.135 Uiso 0.295(6) 1 calc R U P A 2
H22D H 0.966781 0.666089 1.033567 0.135 Uiso 0.295(6) 1 calc R U P A 2
F1 F 0.84574(16) 0.49038(11) 0.43106(16) 0.0597(5) Uani 1 1 d . . . . .
F2 F 0.72837(17) 0.58085(13) 0.34864(13) 0.0625(5) Uani 1 1 d . . . . .
F3 F 0.91497(15) 0.61123(11) 0.44214(14) 0.0566(5) Uani 1 1 d . . . . .
F4 F 0.6191(2) 0.69180(10) 0.44446(16) 0.0668(5) Uani 1 1 d . . . . .
F5 F 0.8035(2) 0.71635(11) 0.54282(17) 0.0698(6) Uani 1 1 d . . . . .
F6 F 0.63974(18) 0.67487(11) 0.59938(15) 0.0644(5) Uani 1 1 d . . . . .
H1 H 0.663(3) 0.3328(18) 0.440(2) 0.050 Uiso 1 1 d . . . . .
H2 H 0.442(3) 0.4902(18) 0.131(2) 0.050 Uiso 1 1 d . . . . .

loop_
_atom_site_aniso_label
_atom_site_aniso_U_11
_atom_site_aniso_U_22
_atom_site_aniso_U_33
_atom_site_aniso_U_23
_atom_site_aniso_U_13
_atom_site_aniso_U_12
Ca1 0.0198(2) 0.0291(2) 0.0320(2) 0.00130(19) 0.00915(17) 0.00192(17)
N1 0.0400(12) 0.0493(14) 0.0505(14) -0.0119(11) 0.0241(11) -0.0008(10)
N2 0.0245(10) 0.0500(13) 0.0421(13) 0.0083(10) 0.0047(9) -0.0060(9)
O1 0.0174(7) 0.0318(9) 0.0387(10) 0.0031(7) 0.0085(7) -0.0052(6)
Si1 0.0372(4) 0.0432(4) 0.0645(6) -0.0179(4) 0.0216(4) -0.0022(3)
Si2 0.0734(7) 0.0810(7) 0.0600(6) -0.0029(5) 0.0385(5) 0.0154(5)
C1 0.0439(18) 0.065(2) 0.120(3) -0.023(2) 0.033(2) 0.0061(16)
C2 0.072(2) 0.0513(19) 0.086(3) -0.0219(18) 0.033(2) -0.0120(17)
C3 0.137(5) 0.120(4) 0.061(3) -0.027(3) 0.020(3) 0.031(3)
C4 0.114(4) 0.198(7) 0.110(4) 0.053(4) 0.072(4) 0.001(4)
C11 0.0196(10) 0.0344(13) 0.0409(14) 0.0018(10) 0.0093(10) -0.0076(9)
C12 0.0232(12) 0.0506(16) 0.0499(17) 0.0039(13) 0.0138(11) -0.0047(11)
C13 0.0410(15) 0.0392(15) 0.0605(19) -0.0049(13) 0.0194(14) -0.0106(12)
C14 0.0269(13) 0.068(2) 0.0476(17) 0.0137(14) 0.0034(12) -0.0145(13)
C15 0.0323(14) 0.0518(18) 0.074(2) 0.0134(15) 0.0165(14) 0.0139(12)
C16 0.0462(17) 0.0474(18) 0.084(3) 0.0216(17) 0.0137(17) 0.0150(14)
O17 0.0335(9) 0.0409(10) 0.0533(12) 0.0185(9) 0.0073(8) 0.0006(8)
C18 0.0529(19) 0.070(2) 0.080(3) 0.042(2) 0.0141(18) -0.0049(16)
C19A 0.036(3) 0.064(3) 0.039(2) 0.001(2) 0.0064(19) 0.000(2)
C20A 0.067(3) 0.066(3) 0.048(3) -0.010(2) 0.016(2) -0.018(2)
C21A 0.084(5) 0.128(6) 0.057(4) -0.036(4) 0.017(3) -0.024(5)
C22A 0.108(9) 0.124(7) 0.108(5) -0.051(5) 0.029(8) -0.022(6)
C19B 0.036(3) 0.064(3) 0.039(2) 0.001(2) 0.0064(19) 0.000(2)
C20B 0.037(5) 0.092(9) 0.048(6) -0.013(6) -0.001(5) -0.005(5)
C21B 0.050(8) 0.104(13) 0.077(10) -0.001(9) -0.008(7) -0.004(8)
C22B 0.108(9) 0.124(7) 0.108(5) -0.051(5) 0.029(8) -0.022(6)
F1 0.0371(9) 0.0567(11) 0.0922(14) -0.0136(10) 0.0291(9) 0.0014(8)
F2 0.0436(10) 0.1031(16) 0.0444(10) 0.0040(10) 0.0173(8) 0.0022(10)
F3 0.0348(9) 0.0687(12) 0.0742(12) 0.0054(9) 0.0294(8) -0.0180(8)
F4 0.0743(13) 0.0371(9) 0.0855(15) 0.0125(9) 0.0101(11) 0.0106(9)
F5 0.0711(13) 0.0447(10) 0.0994(16) -0.0172(10) 0.0313(12) -0.0304(9)
F6 0.0561(11) 0.0649(12) 0.0804(14) -0.0272(10) 0.0327(10) -0.0057(9)

loop_
_atom_type_symbol
_atom_type_description
_atom_type_scat_dispersion_real
_atom_type_scat_dispersion_imag
_atom_type_scat_source
C C 0.0033 0.0016 'International Tables Vol C Tables 4.2.6.8 and 6.1.1.4'
H H 0.0000 0.0000 'International Tables Vol C Tables 4.2.6.8 and 6.1.1.4'
Ca Ca 0.2262 0.3064 'International Tables Vol C Tables 4.2.6.8 and 6.1.1.4'
F F 0.0171 0.0103 'International Tables Vol C Tables 4.2.6.8 and 6.1.1.4'
N N 0.0061 0.0033 'International Tables Vol C Tables 4.2.6.8 and 6.1.1.4'
O O 0.0106 0.0060 'International Tables Vol C Tables 4.2.6.8 and 6.1.1.4'
Si Si 0.0817 0.0704 'International Tables Vol C Tables 4.2.6.8 and 6.1.1.4'

loop_
_geom_angle_atom_site_label_1
_geom_angle_atom_site_label_2
_geom_angle_atom_site_label_3
_geom_angle
_geom_angle_site_symmetry_1
_geom_angle_site_symmetry_3
O1 Ca1 N1 116.13(7) . .
O1 Ca1 O1 74.99(6) . 3_666
N1 Ca1 O1 132.94(7) . 3_666
O1 Ca1 O17 100.66(6) . 3_666
N1 Ca1 O17 111.18(8) . 3_666
O1 Ca1 O17 110.94(6) 3_666 3_666
O1 Ca1 N2 131.51(7) . 3_666
N1 Ca1 N2 111.69(8) . 3_666
O1 Ca1 N2 66.91(6) 3_666 3_666
O17 Ca1 N2 68.20(7) 3_666 3_666
O1 Ca1 F6 114.03(6) . 3_666
N1 Ca1 F6 76.22(7) . 3_666
O1 Ca1 F6 58.76(5) 3_666 3_666
O17 Ca1 F6 137.00(6) 3_666 3_666
N2 Ca1 F6 69.86(6) 3_666 3_666
O1 Ca1 C15 109.87(8) . 3_666
N1 Ca1 C15 132.95(9) . 3_666
O1 Ca1 C15 67.98(7) 3_666 3_666
O17 Ca1 C15 48.62(7) 3_666 3_666
N2 Ca1 C15 27.80(8) 3_666 3_666
F6 Ca1 C15 94.26(7) 3_666 3_666
O1 Ca1 C11 97.08(6) . 3_666
N1 Ca1 C11 119.69(8) . 3_666
O1 Ca1 C11 22.26(6) 3_666 3_666
O17 Ca1 C11 109.83(6) 3_666 3_666
N2 Ca1 C11 50.37(7) 3_666 3_666
F6 Ca1 C11 43.81(5) 3_666 3_666
C15 Ca1 C11 61.43(7) 3_666 3_666
O1 Ca1 Si1 97.77(4) . .
N1 Ca1 Si1 27.14(7) . .
O1 Ca1 Si1 111.07(4) 3_666 .
O17 Ca1 Si1 137.16(5) 3_666 .
N2 Ca1 Si1 122.94(6) 3_666 .
F6 Ca1 Si1 63.92(4) 3_666 .
C15 Ca1 Si1 150.38(7) 3_666 .
C11 Ca1 Si1 105.76(5) 3_666 .
O1 Ca1 Si2 128.08(5) . .
N1 Ca1 Si2 25.92(7) . .
O1 Ca1 Si2 149.96(5) 3_666 .
O17 Ca1 Si2 85.60(5) 3_666 .
N2 Ca1 Si2 98.92(6) 3_666 .
F6 Ca1 Si2 91.86(4) 3_666 .
C15 Ca1 Si2 112.17(7) 3_666 .
C11 Ca1 Si2 129.38(5) 3_666 .
Si1 Ca1 Si2 53.02(3) . .
O1 Ca1 Ca1 37.87(4) . 3_666
N1 Ca1 Ca1 135.09(7) . 3_666
O1 Ca1 Ca1 37.12(4) 3_666 3_666
O17 Ca1 Ca1 110.04(5) 3_666 3_666
N2 Ca1 Ca1 99.48(5) 3_666 3_666
F6 Ca1 Ca1 85.68(4) 3_666 3_666
C15 Ca1 Ca1 88.51(7) 3_666 3_666
C11 Ca1 Ca1 59.25(5) 3_666 3_666
Si1 Ca1 Ca1 108.24(2) . 3_666
Si2 Ca1 Ca1 159.31(3) . 3_666
Si1 N1 Si2 128.42(14) . .
Si1 N1 Ca1 114.09(12) . .
Si2 N1 Ca1 117.30(13) . .
C19A N2 C14 109.6(3) . .
C19A N2 C15 106.1(3) . .
C14 N2 C15 107.4(2) . .
C14 N2 C19B 114.0(6) . .
C15 N2 C19B 122.8(5) . .
C19A N2 Ca1 122.7(2) . 3_666
C14 N2 Ca1 111.46(15) . 3_666
C15 N2 Ca1 97.77(15) . 3_666
C11 O1 Ca1 136.81(15) . .
C11 O1 Ca1 117.60(14) . 3_666
Ca1 O1 Ca1 105.01(6) . 3_666
N1 Si1 C2 115.12(16) . .
N1 Si1 C1 115.31(16) . .
C2 Si1 C1 105.36(16) . .
N1 Si1 Ca1 38.76(8) . .
C2 Si1 Ca1 125.17(12) . .
C1 Si1 Ca1 128.88(12) . .
N1 Si1 H1 110.9(11) . .
C2 Si1 H1 105.3(11) . .
C1 Si1 H1 103.8(11) . .
Ca1 Si1 H1 72.2(11) . .
N1 Si2 C4 114.4(2) . .
N1 Si2 C3 115.5(2) . .
C4 Si2 C3 107.5(3) . .
N1 Si2 Ca1 36.77(8) . .
C4 Si2 Ca1 118.3(2) . .
C3 Si2 Ca1 133.39(18) . .
N1 Si2 H2 107.7(11) . .
C4 Si2 H2 105.8(12) . .
C3 Si2 H2 105.2(12) . .
Ca1 Si2 H2 71.7(11) . .
Si1 C1 H1A 109.5 . .
Si1 C1 H1B 109.5 . .
H1A C1 H1B 109.5 . .
Si1 C1 H1C 109.5 . .
H1A C1 H1C 109.5 . .
H1B C1 H1C 109.5 . .
Si1 C2 H2A 109.5 . .
Si1 C2 H2B 109.5 . .
H2A C2 H2B 109.5 . .
Si1 C2 H2C 109.5 . .
H2A C2 H2C 109.5 . .
H2B C2 H2C 109.5 . .
Si2 C3 H3A 109.5 . .
Si2 C3 H3B 109.5 . .
H3A C3 H3B 109.5 . .
Si2 C3 H3C 109.5 . .
H3A C3 H3C 109.5 . .
H3B C3 H3C 109.5 . .
Si2 C4 H4A 109.5 . .
Si2 C4 H4B 109.5 . .
H4A C4 H4B 109.5 . .
Si2 C4 H4C 109.5 . .
H4A C4 H4C 109.5 . .
H4B C4 H4C 109.5 . .
O1 C11 C13 107.45(19) . .
O1 C11 C12 109.3(2) . .
C13 C11 C12 109.7(2) . .
O1 C11 C14 114.3(2) . .
C13 C11 C14 108.7(2) . .
C12 C11 C14 107.3(2) . .
O1 C11 Ca1 40.14(10) . 3_666
C13 C11 Ca1 94.83(14) . 3_666
C12 C11 Ca1 147.13(16) . 3_666
C14 C11 Ca1 83.98(13) . 3_666
F1 C12 F2 105.8(2) . .
F1 C12 F3 106.8(2) . .
F2 C12 F3 107.5(2) . .
F1 C12 C11 110.8(2) . .
F2 C12 C11 112.1(2) . .
F3 C12 C11 113.4(2) . .
F4 C13 F5 106.9(2) . .
F4 C13 F6 107.6(2) . .
F5 C13 F6 106.6(2) . .
F4 C13 C11 112.7(2) . .
F5 C13 C11 114.5(2) . .
F6 C13 C11 108.3(2) . .
N2 C14 C11 112.5(2) . .
N2 C14 H14A 109.1 . .
C11 C14 H14A 109.1 . .
N2 C14 H14B 109.1 . .
C11 C14 H14B 109.1 . .
H14A C14 H14B 107.8 . .
N2 C15 C16 113.5(3) . .
N2 C15 Ca1 54.43(12) . 3_666
C16 C15 Ca1 83.15(16) . 3_666
N2 C15 H15A 108.9 . .
C16 C15 H15A 108.9 . .
Ca1 C15 H15A 163.0 3_666 .
N2 C15 H15B 108.9 . .
C16 C15 H15B 108.9 . .
Ca1 C15 H15B 78.3 3_666 .
H15A C15 H15B 107.7 . .
O17 C16 C15 109.5(2) . .
O17 C16 H16A 109.8 . .
C15 C16 H16A 109.8 . .
O17 C16 H16B 109.8 . .
C15 C16 H16B 109.8 . .
H16A C16 H16B 108.2 . .
C16 O17 C18 111.0(2) . .
C16 O17 Ca1 118.63(16) . 3_666
C18 O17 Ca1 129.83(18) . 3_666
O17 C18 H18A 109.5 . .
O17 C18 H18B 109.5 . .
H18A C18 H18B 109.5 . .
O17 C18 H18C 109.5 . .
H18A C18 H18C 109.5 . .
H18B C18 H18C 109.5 . .
N2 C19A C20A 111.4(4) . .
N2 C19A H19A 109.4 . .
C20A C19A H19A 109.4 . .
N2 C19A H19B 109.4 . .
C20A C19A H19B 109.4 . .
H19A C19A H19B 108.0 . .
C21A C20A C19A 109.9(5) . .
C21A C20A H20A 109.7 . .
C19A C20A H20A 109.7 . .
C21A C20A H20B 109.7 . .
C19A C20A H20B 109.7 . .
H20A C20A H20B 108.2 . .
C22A C21A C20A 126.5(7) . .
C22A C21A H21A 116.7 . .
C20A C21A H21A 116.7 . .
C21A C22A H22A 120.0 . .
C21A C22A H22B 120.0 . .
H22A C22A H22B 120.0 . .
C20B C19B N2 111.2(9) . .
C20B C19B H19C 109.4 . .
N2 C19B H19C 109.4 . .
C20B C19B H19D 109.4 . .
N2 C19B H19D 109.4 . .
H19C C19B H19D 108.0 . .
C19B C20B C21B 109.0(10) . .
C19B C20B H20C 109.9 . .
C21B C20B H20C 109.9 . .
C19B C20B H20D 109.9 . .
C21B C20B H20D 109.9 . .
H20C C20B H20D 108.3 . .
C22B C21B C20B 120(2) . .
C22B C21B H21B 120.1 . .
C20B C21B H21B 120.1 . .
C21B C22B H22C 120.0 . .
C21B C22B H22D 120.0 . .
H22C C22B H22D 120.0 . .
C13 F6 Ca1 107.31(15) . 3_666

loop_
_geom_bond_atom_site_label_1
_geom_bond_atom_site_label_2
_geom_bond_distance
_geom_bond_site_symmetry_2
Ca1 O1 2.2921(17) .
Ca1 N1 2.301(2) .
Ca1 O1 2.3319(16) 3_666
Ca1 O17 2.3975(18) 3_666
Ca1 N2 2.587(2) 3_666
Ca1 F6 3.036(2) 3_666
Ca1 C15 3.151(3) 3_666
Ca1 C11 3.206(2) 3_666
Ca1 Si1 3.3552(9) .
Ca1 Si2 3.4158(11) .
Ca1 Ca1 3.6687(10) 3_666
N1 Si1 1.677(3) .
N1 Si2 1.681(3) .
N2 C19A 1.443(5) .
N2 C14 1.477(3) .
N2 C15 1.483(4) .
N2 C19B 1.652(13) .
O1 C11 1.370(3) .
Si1 C2 1.868(3) .
Si1 C1 1.872(3) .
Si1 H1 1.53(3) .
Si2 C4 1.867(5) .
Si2 C3 1.867(5) .
Si2 H2 1.48(3) .
C1 H1A 0.9800 .
C1 H1B 0.9800 .
C1 H1C 0.9800 .
C2 H2A 0.9800 .
C2 H2B 0.9800 .
C2 H2C 0.9800 .
C3 H3A 0.9800 .
C3 H3B 0.9800 .
C3 H3C 0.9800 .
C4 H4A 0.9800 .
C4 H4B 0.9800 .
C4 H4C 0.9800 .
C11 C13 1.533(4) .
C11 C12 1.534(4) .
C11 C14 1.563(4) .
C12 F1 1.329(3) .
C12 F2 1.332(3) .
C12 F3 1.339(3) .
C13 F4 1.331(4) .
C13 F5 1.339(3) .
C13 F6 1.344(3) .
C14 H14A 0.9900 .
C14 H14B 0.9900 .
C15 C16 1.497(4) .
C15 H15A 0.9900 .
C15 H15B 0.9900 .
C16 O17 1.424(3) .
C16 H16A 0.9900 .
C16 H16B 0.9900 .
O17 C18 1.438(3) .
C18 H18A 0.9800 .
C18 H18B 0.9800 .
C18 H18C 0.9800 .
C19A C20A 1.507(8) .
C19A H19A 0.9900 .
C19A H19B 0.9900 .
C20A C21A 1.504(8) .
C20A H20A 0.9900 .
C20A H20B 0.9900 .
C21A C22A 1.403(12) .
C21A H21A 0.9500 .
C22A H22A 0.9500 .
C22A H22B 0.9500 .
C19B C20B 1.526(16) .
C19B H19C 0.9900 .
C19B H19D 0.9900 .
C20B C21B 1.549(19) .
C20B H20C 0.9900 .
C20B H20D 0.9900 .
C21B C22B 1.392(10) .
C21B H21B 0.9500 .
C22B H22C 0.9500 .
C22B H22D 0.9500 .

loop_
_geom_torsion_atom_site_label_1
_geom_torsion_atom_site_label_2
_geom_torsion_atom_site_label_3
_geom_torsion_atom_site_label_4
_geom_torsion
_geom_torsion_site_symmetry_1
_geom_torsion_site_symmetry_4
Si2 N1 Si1 C2 -69.6(2) . .
Ca1 N1 Si1 C2 115.61(16) . .
Si2 N1 Si1 C1 53.5(2) . .
Ca1 N1 Si1 C1 -121.34(17) . .
Si2 N1 Si1 Ca1 174.8(3) . .
Si1 N1 Si2 C4 -69.6(3) . .
Ca1 N1 Si2 C4 105.1(3) . .
Si1 N1 Si2 C3 56.1(3) . .
Ca1 N1 Si2 C3 -129.3(2) . .
Si1 N1 Si2 Ca1 -174.7(3) . .
Ca1 O1 C11 C13 93.4(2) . .
Ca1 O1 C11 C13 -76.4(2) 3_666 .
Ca1 O1 C11 C12 -25.6(3) . .
Ca1 O1 C11 C12 164.69(15) 3_666 .
Ca1 O1 C11 C14 -145.9(2) . .
Ca1 O1 C11 C14 44.3(3) 3_666 .
Ca1 O1 C11 Ca1 169.7(3) . 3_666
O1 C11 C12 F1 -65.1(3) . .
C13 C11 C12 F1 177.3(2) . .
C14 C11 C12 F1 59.4(3) . .
Ca1 C11 C12 F1 -46.9(4) 3_666 .
O1 C11 C12 F2 52.8(3) . .
C13 C11 C12 F2 -64.8(3) . .
C14 C11 C12 F2 177.4(2) . .
Ca1 C11 C12 F2 71.1(4) 3_666 .
O1 C11 C12 F3 174.8(2) . .
C13 C11 C12 F3 57.2(3) . .
C14 C11 C12 F3 -60.7(3) . .
Ca1 C11 C12 F3 -167.0(2) 3_666 .
O1 C11 C13 F4 -57.9(3) . .
C12 C11 C13 F4 60.9(3) . .
C14 C11 C13 F4 177.9(2) . .
Ca1 C11 C13 F4 -96.8(2) 3_666 .
O1 C11 C13 F5 179.7(2) . .
C12 C11 C13 F5 -61.6(3) . .
C14 C11 C13 F5 55.4(3) . .
Ca1 C11 C13 F5 140.7(2) 3_666 .
O1 C11 C13 F6 61.0(3) . .
C12 C11 C13 F6 179.7(2) . .
C14 C11 C13 F6 -63.3(3) . .
Ca1 C11 C13 F6 22.0(2) 3_666 .
C19A N2 C14 C11 -153.6(3) . .
C15 N2 C14 C11 91.5(3) . .
C19B N2 C14 C11 -128.9(5) . .
Ca1 N2 C14 C11 -14.5(3) 3_666 .
O1 C11 C14 N2 -16.1(3) . .
C13 C11 C14 N2 103.9(3) . .
C12 C11 C14 N2 -137.5(2) . .
Ca1 C11 C14 N2 10.9(2) 3_666 .
C19A N2 C15 C16 65.5(3) . .
C14 N2 C15 C16 -177.3(2) . .
C19B N2 C15 C16 47.5(6) . .
Ca1 N2 C15 C16 -61.9(3) 3_666 .
C19A N2 C15 Ca1 127.3(3) . 3_666
C14 N2 C15 Ca1 -115.46(19) . 3_666
C19B N2 C15 Ca1 109.4(6) . 3_666
N2 C15 C16 O17 49.0(4) . .
Ca1 C15 C16 O17 2.8(3) 3_666 .
C15 C16 O17 C18 -176.7(3) . .
C15 C16 O17 Ca1 -4.2(4) . 3_666
C14 N2 C19A C20A 68.5(4) . .
C15 N2 C19A C20A -175.8(3) . .
Ca1 N2 C19A C20A -65.2(4) 3_666 .
N2 C19A C20A C21A 168.6(4) . .
C19A C20A C21A C22A 92.5(10) . .
C14 N2 C19B C20B -66.4(11) . .
C15 N2 C19B C20B 66.1(12) . .
Ca1 N2 C19B C20B 173.5(9) 3_666 .
N2 C19B C20B C21B -178.0(10) . .
C19B C20B C21B C22B -68(2) . .
F4 C13 F6 Ca1 97.7(2) . 3_666
F5 C13 F6 Ca1 -147.97(18) . 3_666
C11 C13 F6 Ca1 -24.4(2) . 3_666
